data_7061149
loop_
_publ_author_name
'Kubota, Yasuhiro'
'Koide, Kenta'
'Mizuno, Yuka'
'Nakazawa, Masato'
'Inuzuka, Toshiyasu'
'Funabiki, Kazumasa'
'Sato, Hiroyasu'
'Matsui, Masaki'

_publ_section_title
;
 Synthesis and fluorescence properties of unsymmetrical
 1,4-dihydropyrrolo[3,2-b]pyrrole dyes
;
_journal_issue 4
_journal_name_full 'New Journal of Chemistry'
_journal_page_first 1533
_journal_page_last 1542
_journal_paper_doi 10.1039/D1NJ04663B
_journal_volume 46
_journal_year 2022
_chemical_formula_moiety 'C10 H12 N2 O2'
_chemical_formula_sum 'C10 H12 N2 O2'
_chemical_formula_weight 192.22
_space_group_crystal_system monoclinic
_space_group_IT_number 14
_space_group_name_Hall '-P 2ybc'
_space_group_name_H-M_alt 'P 1 21/c 1'
_atom_sites_solution_hydrogens geom
_atom_sites_solution_primary dual
_audit_creation_date 2021-11-22
_audit_creation_method
;
Olex2 1.5
(compiled 2021.11.18 svn.ra9532c28 for OlexSys, GUI svn.r6427)
;
_audit_update_record
;
2021-11-24 deposited with the CCDC.	2021-12-02 downloaded from the CCDC.
;
_cell_angle_alpha 90
_cell_angle_beta 90.2250(10)
_cell_angle_gamma 90
_cell_formula_units_Z 4
_cell_length_a 6.13210(10)
_cell_length_b 9.99270(10)
_cell_length_c 15.33430(10)
_cell_measurement_reflns_used 4474
_cell_measurement_temperature 100(2)
_cell_measurement_theta_max 75.6110
_cell_measurement_theta_min 2.8540
_cell_volume 939.621(19)
_computing_cell_refinement 'CrysAlisPro 1.171.42.35a (Rigaku OD, 2021)'
_computing_data_collection 'CrysAlisPro 1.171.42.35a (Rigaku OD, 2021)'
_computing_data_reduction 'CrysAlisPro 1.171.42.35a (Rigaku OD, 2021)'
_computing_molecular_graphics 'Olex2 1.5 (Dolomanov et al., 2009)'
_computing_publication_material 'Olex2 1.5 (Dolomanov et al., 2009)'
_computing_structure_refinement 'SHELXL 2018/3 (Sheldrick, 2015)'
_computing_structure_solution 'SHELXT 2018/2 (Sheldrick, 2018)'
_diffrn_ambient_environment N~2~
_diffrn_ambient_temperature 100(2)
_diffrn_detector 'Hybrid Pixel Array Detector'
_diffrn_detector_area_resol_mean 10.0000
_diffrn_detector_type 'HyPix-Arc 150'
_diffrn_measured_fraction_theta_full 0.994
_diffrn_measured_fraction_theta_max 0.942
_diffrn_measurement_details
;
List of Runs (angles in degrees, time in seconds):

  # Type    Start    End  Width  t~exp~   \w     \q     \k     \f   Frames
#--------------------------------------------------------------------------
  1  \w     48.00  74.00   0.50    0.05    --   67.84-125.00-120.00   52
  2  \w     26.00  90.00   0.50    0.05    --   67.84-125.00 -30.00  128
  3  \w     38.00  66.00   0.50    0.05    --   67.84   0.00 120.00   56
  4  \w     76.00 102.00   0.50    0.05    --   67.84   0.00 120.00   52
  5  \w    -97.00 -45.00   0.50    0.05    --  -69.93   0.00-120.00  104
  6  \w    -95.00 -57.00   0.50    0.05    --  -68.75 125.00-180.00   76
  7  \w   -102.00 -74.00   0.50    0.05    --  -80.25 125.00-120.00   56
  8  \w    -74.00 -40.00   0.50    0.05    --  -69.93 125.00  90.00   68
  9  \w   -104.00 -57.00   0.50    0.05    --  -80.25 125.00 120.00   94
 10  \w   -104.00 -40.00   0.50    0.05    --  -68.75 -15.00 120.00  128
 11  \w   -119.00 -58.00   0.50    0.05    --  -80.25 -15.00  90.00  122
 12  \w   -111.00 -50.00   0.50    0.05    --  -69.93 -15.00   0.00  122
 13  \w   -121.00 -51.00   0.50    0.05    --  -80.25 -15.00 -30.00  140
 14  \w   -120.00 -64.00   0.50    0.05    --  -80.25 -15.00-150.00  112
;
_diffrn_measurement_device 'four-circle diffractometer'
_diffrn_measurement_device_type 'ROD, Synergy Custom system, HyPix-Arc 150'
_diffrn_measurement_method '\w scans'
_diffrn_orient_matrix_type 'CrysAlisPro convention (1999,Acta A55,543-557)'
_diffrn_orient_matrix_UB_11 0.0075209000
_diffrn_orient_matrix_UB_12 0.1211212000
_diffrn_orient_matrix_UB_13 -0.0620455000
_diffrn_orient_matrix_UB_21 -0.2069328000
_diffrn_orient_matrix_UB_22 0.0571201000
_diffrn_orient_matrix_UB_23 0.0428817000
_diffrn_orient_matrix_UB_31 0.1422660000
_diffrn_orient_matrix_UB_32 0.0764009000
_diffrn_orient_matrix_UB_33 0.0663614000
_diffrn_radiation_monochromator mirror
_diffrn_radiation_probe x-ray
_diffrn_radiation_type 'Cu K\a'
_diffrn_radiation_wavelength 1.54184
_diffrn_reflns_av_R_equivalents 0.0098
_diffrn_reflns_av_unetI/netI 0.0089
_diffrn_reflns_Laue_measured_fraction_full 0.994
_diffrn_reflns_Laue_measured_fraction_max 0.942
_diffrn_reflns_limit_h_max 7
_diffrn_reflns_limit_h_min -7
_diffrn_reflns_limit_k_max 10
_diffrn_reflns_limit_k_min -12
_diffrn_reflns_limit_l_max 18
_diffrn_reflns_limit_l_min -17
_diffrn_reflns_number 5182
_diffrn_reflns_point_group_measured_fraction_full 0.994
_diffrn_reflns_point_group_measured_fraction_max 0.942
_diffrn_reflns_theta_full 67.684
_diffrn_reflns_theta_max 75.749
_diffrn_reflns_theta_min 5.283
_diffrn_source 'Rotating-anode X-ray tube'
_diffrn_source_type 'Rigaku (Cu) X-ray Source'
_exptl_absorpt_coefficient_mu 0.792
_exptl_absorpt_correction_T_max 1.00000
_exptl_absorpt_correction_T_min 0.86928
_exptl_absorpt_correction_type multi-scan
_exptl_absorpt_process_details
;
CrysAlisPro 1.171.42.35a (Rigaku Oxford Diffraction, 2021)
Empirical absorption correction using spherical harmonics,
implemented in SCALE3 ABSPACK scaling algorithm.
;
_exptl_crystal_colour colourless
_exptl_crystal_colour_primary colourless
_exptl_crystal_density_diffrn 1.359
_exptl_crystal_description block
_exptl_crystal_F_000 408
_exptl_crystal_size_max 0.342
_exptl_crystal_size_mid 0.237
_exptl_crystal_size_min 0.184
_refine_diff_density_max 0.258
_refine_diff_density_min -0.218
_refine_diff_density_rms 0.038
_refine_ls_extinction_method none
_refine_ls_goodness_of_fit_ref 1.092
_refine_ls_hydrogen_treatment constr
_refine_ls_matrix_type full
_refine_ls_number_parameters 129
_refine_ls_number_reflns 1848
_refine_ls_number_restraints 0
_refine_ls_restrained_S_all 1.092
_refine_ls_R_factor_all 0.0335
_refine_ls_R_factor_gt 0.0329
_refine_ls_shift/su_max 0.001
_refine_ls_shift/su_mean 0.000
_refine_ls_structure_factor_coef Fsqd
_refine_ls_weighting_details 'w=1/[\s^2^(Fo^2^)+(0.0394P)^2^+0.3588P] where P=(Fo^2^+2Fc^2^)/3'
_refine_ls_weighting_scheme calc
_refine_ls_wR_factor_gt 0.0838
_refine_ls_wR_factor_ref 0.0842
_reflns_Friedel_coverage 0.000
_reflns_number_gt 1799
_reflns_number_total 1848
_reflns_threshold_expression 'I > 2\s(I)'
_cod_data_source_file d1nj04663b2.cif
_cod_data_source_block p2
_cod_depositor_comments 'Adding full bibliography for 7061149--7061150.cif.'
_cod_database_code 7061149
_shelx_shelxl_version_number 2018/3
_chemical_oxdiff_formula 'C H N O'
_shelx_space_group_comment
;
The symmetry employed for this shelxl refinement is uniquely defined
by the following loop, which should always be used as a source of
symmetry information in preference to the above space-group names.
They are only intended as comments.
;
_shelx_estimated_absorpt_t_max 0.868
_shelx_estimated_absorpt_t_min 0.773
_olex2_refinement_description
;
1. Fixed Uiso
 At 1.2 times of:
  All C(H) groups, All C(H,H) groups, All N(H) groups
 At 1.5 times of:
  All C(H,H,H) groups
2.a Secondary CH2 refined with riding coordinates:
 C9(H9A,H9B)
2.b Aromatic/amide H refined with riding coordinates:
 N1(H1), C3(H3), C5(H5), C6(H6)
2.c Idealised Me refined as rotating group:
 C1(H1A,H1B,H1C), C10(H10A,H10B,H10C)
;
_olex2_submission_special_instructions 'No special instructions were received'
_oxdiff_exptl_absorpt_empirical_details
;
Empirical correction (ABSPACK) includes:
- Absorption correction using spherical harmonics
- Frame scaling
;
_oxdiff_exptl_absorpt_empirical_full_max 1.286
_oxdiff_exptl_absorpt_empirical_full_min 0.670

loop_
_space_group_symop_operation_xyz
'x, y, z'
'-x, y+1/2, -z+1/2'
'-x, -y, -z'
'x, -y-1/2, z-1/2'

loop_
_atom_site_label
_atom_site_type_symbol
_atom_site_fract_x
_atom_site_fract_y
_atom_site_fract_z
_atom_site_U_iso_or_equiv
_atom_site_adp_type
_atom_site_occupancy
_atom_site_site_symmetry_order
_atom_site_calc_flag
_atom_site_refinement_flags_posn
_atom_site_refinement_flags_adp
_atom_site_refinement_flags_occupancy
_atom_site_disorder_assembly
_atom_site_disorder_group
O2 O -0.04640(12) 0.85918(7) 0.58823(5) 0.01940(19) Uani 1 1 d . . . . .
O1 O -0.09874(13) 0.68033(8) 0.50031(5) 0.0220(2) Uani 1 1 d . . . . .
N1 N 0.28346(14) 0.56047(9) 0.57795(6) 0.0186(2) Uani 1 1 d . . . . .
H1 H 0.225196 0.503041 0.541119 0.022 Uiso 1 1 calc R U . . .
N2 N 0.70060(14) 0.64224(9) 0.71945(6) 0.0192(2) Uani 1 1 d . . . . .
C2 C 0.20152(17) 0.68553(11) 0.59895(7) 0.0173(2) Uani 1 1 d . . . . .
C3 C 0.33643(17) 0.74865(10) 0.65958(7) 0.0176(2) Uani 1 1 d . . . . .
H3 H 0.317951 0.834714 0.684812 0.021 Uiso 1 1 calc R U . . .
C7 C 0.47184(17) 0.54242(11) 0.62499(7) 0.0181(2) Uani 1 1 d . . . . .
C4 C 0.50560(17) 0.65710(11) 0.67514(7) 0.0174(2) Uani 1 1 d . . . . .
C5 C 0.78355(18) 0.51889(11) 0.69682(7) 0.0213(2) Uani 1 1 d . . . . .
H5 H 0.916870 0.483505 0.718571 0.026 Uiso 1 1 calc R U . . .
C8 C 0.00597(17) 0.73667(11) 0.55727(7) 0.0173(2) Uani 1 1 d . . . . .
C6 C 0.64949(18) 0.45353(11) 0.63891(7) 0.0219(2) Uani 1 1 d . . . . .
H6 H 0.670815 0.367720 0.613676 0.026 Uiso 1 1 calc R U . . .
C9 C -0.23749(17) 0.92133(11) 0.54966(7) 0.0202(2) Uani 1 1 d . . . . .
H9A H -0.363395 0.859420 0.551825 0.024 Uiso 1 1 calc R U . . .
H9B H -0.209414 0.944787 0.487988 0.024 Uiso 1 1 calc R U . . .
C1 C 0.79293(18) 0.73488(12) 0.78235(7) 0.0230(3) Uani 1 1 d . . . . .
H1A H 0.738562 0.825308 0.770472 0.034 Uiso 1 1 calc R U . . .
H1B H 0.952285 0.734018 0.777753 0.034 Uiso 1 1 calc R U . . .
H1C H 0.750347 0.707909 0.841319 0.034 Uiso 1 1 calc R U . . .
C10 C -0.28410(19) 1.04565(12) 0.60201(8) 0.0272(3) Uani 1 1 d . . . . .
H10A H -0.410281 1.092189 0.576939 0.041 Uiso 1 1 calc R U . . .
H10B H -0.156731 1.104840 0.600645 0.041 Uiso 1 1 calc R U . . .
H10C H -0.315591 1.020766 0.662478 0.041 Uiso 1 1 calc R U . . .

loop_
_atom_site_aniso_label
_atom_site_aniso_U_11
_atom_site_aniso_U_22
_atom_site_aniso_U_33
_atom_site_aniso_U_23
_atom_site_aniso_U_13
_atom_site_aniso_U_12
O2 0.0177(4) 0.0181(4) 0.0223(4) -0.0017(3) -0.0049(3) 0.0016(3)
O1 0.0248(4) 0.0197(4) 0.0216(4) -0.0014(3) -0.0063(3) -0.0026(3)
N1 0.0212(4) 0.0159(4) 0.0186(4) -0.0018(3) -0.0031(3) -0.0006(3)
N2 0.0166(4) 0.0199(5) 0.0211(4) 0.0010(4) -0.0026(3) 0.0004(3)
C2 0.0177(5) 0.0163(5) 0.0178(5) -0.0002(4) 0.0008(4) -0.0009(4)
C3 0.0173(5) 0.0171(5) 0.0185(5) -0.0013(4) 0.0006(4) -0.0004(4)
C7 0.0199(5) 0.0167(5) 0.0178(5) 0.0020(4) 0.0007(4) -0.0012(4)
C4 0.0164(5) 0.0186(5) 0.0171(5) 0.0015(4) -0.0005(4) -0.0014(4)
C5 0.0195(5) 0.0197(5) 0.0246(5) 0.0060(4) 0.0008(4) 0.0029(4)
C8 0.0181(5) 0.0166(5) 0.0171(5) 0.0011(4) 0.0008(4) -0.0031(4)
C6 0.0250(5) 0.0167(5) 0.0241(5) 0.0026(4) 0.0021(4) 0.0027(4)
C9 0.0167(5) 0.0213(5) 0.0226(5) 0.0022(4) -0.0045(4) 0.0002(4)
C1 0.0200(5) 0.0261(6) 0.0228(5) -0.0013(5) -0.0043(4) -0.0013(4)
C10 0.0237(6) 0.0265(6) 0.0314(6) -0.0033(5) -0.0060(5) 0.0064(5)

loop_
_atom_type_symbol
_atom_type_description
_atom_type_scat_dispersion_real
_atom_type_scat_dispersion_imag
_atom_type_scat_source
C C 0.0181 0.0091 'International Tables Vol C Tables 4.2.6.8 and 6.1.1.4'
H H 0.0000 0.0000 'International Tables Vol C Tables 4.2.6.8 and 6.1.1.4'
N N 0.0311 0.0180 'International Tables Vol C Tables 4.2.6.8 and 6.1.1.4'
O O 0.0492 0.0322 'International Tables Vol C Tables 4.2.6.8 and 6.1.1.4'

loop_
_exptl_crystal_face_index_h
_exptl_crystal_face_index_k
_exptl_crystal_face_index_l
_exptl_crystal_face_perp_dist
0 -5 6 0.0848
0 5 -6 0.0979
3 -2 -5 0.1365
4 0 -2 0.1369
1 -4 -8 0.1270
0 4 8 0.1053
-4 1 2 0.1401
-1 -4 -8 0.1510
4 0 -1 0.1279
2 -1 9 0.1333
-1 -6 1 0.1352
-2 -3 -7 0.1653
2 -5 3 0.1081
1 -6 -2 0.0903
-1 -5 -5 0.1317
-1 6 0 0.1217
3 -4 0 0.1080
0 -6 -5 0.1041
-2 6 3 0.1247
-2 3 7 0.1031
-2 2 7 0.0988
-4 0 3 0.1349
-1 1 9 0.0732
-2 0 8 0.1065

loop_
_geom_angle_atom_site_label_1
_geom_angle_atom_site_label_2
_geom_angle_atom_site_label_3
_geom_angle
_geom_angle_site_symmetry_1
_geom_angle_site_symmetry_3
_geom_angle_publ_flag
C8 O2 C9 115.92(8) . . ?
C2 N1 H1 126.2 . . ?
C7 N1 H1 126.2 . . ?
C7 N1 C2 107.57(9) . . ?
C4 N2 C1 126.41(9) . . ?
C5 N2 C4 106.97(9) . . ?
C5 N2 C1 126.50(9) . . ?
N1 C2 C3 110.40(9) . . ?
N1 C2 C8 121.04(9) . . ?
C3 C2 C8 128.52(10) . . ?
C2 C3 H3 127.6 . . ?
C2 C3 C4 104.78(9) . . ?
C4 C3 H3 127.6 . . ?
N1 C7 C4 107.74(9) . . ?
N1 C7 C6 143.60(10) . . ?
C4 C7 C6 108.58(10) . . ?
N2 C4 C3 142.38(10) . . ?
N2 C4 C7 108.01(9) . . ?
C7 C4 C3 109.50(9) . . ?
N2 C5 H5 124.2 . . ?
C6 C5 N2 111.57(10) . . ?
C6 C5 H5 124.2 . . ?
O2 C8 C2 111.19(9) . . ?
O1 C8 O2 122.97(10) . . ?
O1 C8 C2 125.82(10) . . ?
C7 C6 H6 127.6 . . ?
C5 C6 C7 104.86(10) . . ?
C5 C6 H6 127.6 . . ?
O2 C9 H9A 110.3 . . ?
O2 C9 H9B 110.3 . . ?
O2 C9 C10 106.88(8) . . ?
H9A C9 H9B 108.6 . . ?
C10 C9 H9A 110.3 . . ?
C10 C9 H9B 110.3 . . ?
N2 C1 H1A 109.5 . . ?
N2 C1 H1B 109.5 . . ?
N2 C1 H1C 109.5 . . ?
H1A C1 H1B 109.5 . . ?
H1A C1 H1C 109.5 . . ?
H1B C1 H1C 109.5 . . ?
C9 C10 H10A 109.5 . . ?
C9 C10 H10B 109.5 . . ?
C9 C10 H10C 109.5 . . ?
H10A C10 H10B 109.5 . . ?
H10A C10 H10C 109.5 . . ?
H10B C10 H10C 109.5 . . ?

loop_
_geom_bond_atom_site_label_1
_geom_bond_atom_site_label_2
_geom_bond_distance
_geom_bond_site_symmetry_2
_geom_bond_publ_flag
O2 C8 1.3522(13) . ?
O2 C9 1.4502(12) . ?
O1 C8 1.2196(13) . ?
N1 H1 0.8800 . ?
N1 C2 1.3853(14) . ?
N1 C7 1.3714(14) . ?
N2 C4 1.3810(14) . ?
N2 C5 1.3784(14) . ?
N2 C1 1.4503(14) . ?
C2 C3 1.3930(15) . ?
C2 C8 1.4497(15) . ?
C3 H3 0.9500 . ?
C3 C4 1.4029(15) . ?
C7 C4 1.3951(15) . ?
C7 C6 1.4210(15) . ?
C5 H5 0.9500 . ?
C5 C6 1.3730(16) . ?
C6 H6 0.9500 . ?
C9 H9A 0.9900 . ?
C9 H9B 0.9900 . ?
C9 C10 1.5071(16) . ?
C1 H1A 0.9800 . ?
C1 H1B 0.9800 . ?
C1 H1C 0.9800 . ?
C10 H10A 0.9800 . ?
C10 H10B 0.9800 . ?
C10 H10C 0.9800 . ?

loop_
_geom_torsion_atom_site_label_1
_geom_torsion_atom_site_label_2
_geom_torsion_atom_site_label_3
_geom_torsion_atom_site_label_4
_geom_torsion
_geom_torsion_site_symmetry_1
_geom_torsion_site_symmetry_2
_geom_torsion_site_symmetry_3
_geom_torsion_site_symmetry_4
_geom_torsion_publ_flag
N1 C2 C3 C4 0.02(11) . . . . ?
N1 C2 C8 O2 179.13(8) . . . . ?
N1 C2 C8 O1 -2.29(17) . . . . ?
N1 C7 C4 N2 -177.13(8) . . . . ?
N1 C7 C4 C3 0.00(12) . . . . ?
N1 C7 C6 C5 175.87(14) . . . . ?
N2 C5 C6 C7 -0.09(12) . . . . ?
C2 N1 C7 C4 0.01(11) . . . . ?
C2 N1 C7 C6 -176.09(14) . . . . ?
C2 C3 C4 N2 175.52(14) . . . . ?
C2 C3 C4 C7 -0.02(12) . . . . ?
C3 C2 C8 O2 -3.58(15) . . . . ?
C3 C2 C8 O1 175.01(10) . . . . ?
C7 N1 C2 C3 -0.02(12) . . . . ?
C7 N1 C2 C8 177.72(9) . . . . ?
C4 N2 C5 C6 0.35(12) . . . . ?
C4 C7 C6 C5 -0.21(12) . . . . ?
C5 N2 C4 C3 -176.05(14) . . . . ?
C5 N2 C4 C7 -0.47(12) . . . . ?
C8 O2 C9 C10 171.96(9) . . . . ?
C8 C2 C3 C4 -177.50(10) . . . . ?
C6 C7 C4 N2 0.43(12) . . . . ?
C6 C7 C4 C3 177.56(9) . . . . ?
C9 O2 C8 O1 0.14(14) . . . . ?
C9 O2 C8 C2 178.77(8) . . . . ?
C1 N2 C4 C3 7.8(2) . . . . ?
C1 N2 C4 C7 -176.66(10) . . . . ?
C1 N2 C5 C6 176.54(10) . . . . ?

loop_
_exptl_oxdiff_crystal_face_indexfrac_h
_exptl_oxdiff_crystal_face_indexfrac_k
_exptl_oxdiff_crystal_face_indexfrac_l
_exptl_oxdiff_crystal_face_x
_exptl_oxdiff_crystal_face_y
_exptl_oxdiff_crystal_face_z
0.1077 -5.2993 5.7343 -0.9968 -0.0791 -0.0090
-0.0858 5.3298 -5.6699 0.9967 0.0791 0.0187
3.3634 -1.8681 -4.5124 0.0790 -0.9962 0.0363
3.9977 -0.0025 -1.9965 0.1536 -0.9130 0.4361
0.9987 -4.0002 -7.9918 0.0189 -0.7779 -0.6939
0.0007 3.9998 7.9925 -0.0114 0.5710 0.8361
-3.9975 1.0016 1.9954 -0.0326 0.9700 -0.3598
-1.0002 -3.9994 -7.9931 0.0040 -0.3642 -0.9783
3.9977 -0.0021 -0.9969 0.0917 -0.8701 0.5024
1.9986 -0.9959 8.9990 -0.6639 -0.0846 0.8054
-1.0006 -5.9936 1.0057 -0.7959 -0.0922 -0.5335
-1.9994 -2.9995 -6.9953 0.0557 -0.0576 -0.9778
1.9978 -4.9949 3.0058 -0.7765 -0.5698 0.1021
0.9982 -5.9957 -1.9918 -0.5951 -0.6345 -0.4482
-1.0004 -4.9972 -4.9932 -0.3030 -0.2925 -0.8555
-0.9982 5.9949 -0.0074 0.7191 0.5487 0.3155
2.9975 -3.9975 0.0065 -0.4620 -0.8483 0.1215
-0.0012 -5.9966 -4.9914 -0.4166 -0.5563 -0.7895
-1.9977 5.9966 2.9908 0.5257 0.8842 0.3724
-1.9983 3.0011 6.9926 -0.0854 0.8848 0.4090
-1.9985 2.0020 6.9937 -0.2065 0.8278 0.3328
-3.9977 0.0029 2.9961 -0.2156 0.9559 -0.3697
-0.9993 1.0034 8.9948 -0.4441 0.6498 0.5314
-1.9989 0.0043 7.9956 -0.5106 0.7567 0.2466
